data_7123682
loop_
_publ_author_name
'Shi, Min'
'Zang, Wenqing'
'Wei, Yin'

_publ_section_title
;
 Gold(I)-Catalyzed Cascade Cyclization of O-Tethered 1,7-Enynes Bearing a
 Cyclopropane Moiety: Construction of multi-Substituted Furans
;
_journal_name_full 'Chemical Communications'
_journal_paper_doi 10.1039/C9CC03735G
_journal_year 2019
_chemical_formula_sum 'C15 H14 I2 O'
_chemical_formula_weight 464.06
_space_group_crystal_system monoclinic
_space_group_IT_number 14
_space_group_name_Hall '-P 2ybc'
_space_group_name_H-M_alt 'P 1 21/c 1'
_symmetry_space_group_name_Hall '-P 2ybc'
_symmetry_space_group_name_H-M 'P 1 21/c 1'
_atom_sites_solution_hydrogens mixed
_audit_creation_method SHELXL-2013
_audit_update_record
;
2018-10-19 deposited with the CCDC.    2019-06-18 downloaded from the CCDC.
;
_cell_angle_alpha 90
_cell_angle_beta 91.786(10)
_cell_angle_gamma 90
_cell_formula_units_Z 4
_cell_length_a 5.7795(15)
_cell_length_b 7.8483(18)
_cell_length_c 34.692(10)
_cell_measurement_reflns_used 3182
_cell_measurement_temperature 296(2)
_cell_measurement_theta_max 54.331
_cell_measurement_theta_min 4.699
_cell_volume 1572.8(7)
_computing_cell_refinement 'Bruker SAINT'
_computing_data_collection 'Bruker APEX2'
_computing_data_reduction 'Bruker SAINT'
_computing_molecular_graphics 'Bruker SHELXTL'
_computing_publication_material 'Bruker SHELXTL'
_computing_structure_refinement 'SHELXL-2013 (Sheldrick, 2013)'
_computing_structure_solution 'SHELXS-97 (Sheldrick 2008)'
_diffrn_ambient_temperature 296(2)
_diffrn_measured_fraction_theta_full 0.990
_diffrn_measured_fraction_theta_max 0.989
_diffrn_measurement_device_type 'Bruker APEX-II CCD'
_diffrn_measurement_method '\f and \w scans'
_diffrn_radiation_type MoK\a
_diffrn_radiation_wavelength 0.71073
_diffrn_reflns_av_R_equivalents 0.0457
_diffrn_reflns_av_unetI/netI 0.0561
_diffrn_reflns_Laue_measured_fraction_full 0.990
_diffrn_reflns_Laue_measured_fraction_max 0.989
_diffrn_reflns_limit_h_max 6
_diffrn_reflns_limit_h_min -7
_diffrn_reflns_limit_k_max 8
_diffrn_reflns_limit_k_min -9
_diffrn_reflns_limit_l_max 42
_diffrn_reflns_limit_l_min -30
_diffrn_reflns_number 6685
_diffrn_reflns_point_group_measured_fraction_full 0.990
_diffrn_reflns_point_group_measured_fraction_max 0.989
_diffrn_reflns_theta_full 25.242
_diffrn_reflns_theta_max 25.497
_diffrn_reflns_theta_min 2.661
_exptl_absorpt_coefficient_mu 3.986
_exptl_absorpt_correction_T_max 0.7456
_exptl_absorpt_correction_T_min 0.4012
_exptl_absorpt_correction_type multi-scan
_exptl_absorpt_process_details sadabs
_exptl_crystal_colour colorless
_exptl_crystal_density_diffrn 1.960
_exptl_crystal_description prismatic
_exptl_crystal_F_000 872
_exptl_crystal_size_max 0.170
_exptl_crystal_size_mid 0.140
_exptl_crystal_size_min 0.120
_refine_diff_density_max 1.694
_refine_diff_density_min -1.261
_refine_diff_density_rms 0.151
_refine_ls_extinction_coef 0.0033(9)
_refine_ls_extinction_expression Fc^*^=kFc[1+0.001xFc^2^\l^3^/sin(2\q)]^-1/4^
_refine_ls_extinction_method SHELXL
_refine_ls_goodness_of_fit_ref 1.040
_refine_ls_hydrogen_treatment mixed
_refine_ls_matrix_type full
_refine_ls_number_parameters 172
_refine_ls_number_reflns 2884
_refine_ls_number_restraints 0
_refine_ls_restrained_S_all 1.040
_refine_ls_R_factor_all 0.0867
_refine_ls_R_factor_gt 0.0650
_refine_ls_shift/su_max 0.003
_refine_ls_shift/su_mean 0.000
_refine_ls_structure_factor_coef Fsqd
_refine_ls_weighting_details 'w=1/[\s^2^(Fo^2^)+(0.0808P)^2^+9.2098P] where P=(Fo^2^+2Fc^2^)/3'
_refine_ls_weighting_scheme calc
_refine_ls_wR_factor_gt 0.1667
_refine_ls_wR_factor_ref 0.1865
_reflns_Friedel_coverage 0.000
_reflns_number_gt 2026
_reflns_number_total 2884
_reflns_threshold_expression 'I > 2\s(I)'
_cod_data_source_file c9cc03735g2.cif
_cod_data_source_block mo_d8v18842_0m
_cod_original_cell_volume 1572.9(7)
_cod_database_code 7123682
_shelx_space_group_comment
; 
The symmetry employed for this shelxl refinement is uniquely defined 
by the following loop, which should always be used as a source of 
symmetry information in preference to the above space-group names. 
They are only intended as comments. 
;
_shelx_estimated_absorpt_t_min 0.551
_shelx_estimated_absorpt_t_max 0.646
_shelxl_version_number 2013-4

loop_
_space_group_symop_operation_xyz
'x, y, z'
'-x, y+1/2, -z+1/2'
'-x, -y, -z'
'x, -y-1/2, z-1/2'

loop_
_atom_site_label
_atom_site_type_symbol
_atom_site_fract_x
_atom_site_fract_y
_atom_site_fract_z
_atom_site_U_iso_or_equiv
_atom_site_adp_type
_atom_site_occupancy
_atom_site_site_symmetry_order
_atom_site_calc_flag
_atom_site_refinement_flags_posn
_atom_site_refinement_flags_adp
I1 I 0.58746(18) 0.90508(9) 0.43761(2) 0.0913(5) Uani 1 1 d . .
I2 I 0.95305(14) 0.25412(10) 0.47994(3) 0.0856(4) Uani 1 1 d . .
O1 O 0.2859(12) 0.7641(8) 0.37545(19) 0.0579(16) Uani 1 1 d . .
C1 C -0.1339(19) 0.7502(14) 0.3267(3) 0.069(3) Uani 1 1 d . .
H1 H -0.1438 0.8219 0.3479 0.083 Uiso 1 1 calc R U
C2 C -0.300(2) 0.7628(17) 0.2975(4) 0.085(4) Uani 1 1 d . .
H2 H -0.4197 0.8410 0.2992 0.102 Uiso 1 1 calc R U
C3 C -0.286(2) 0.6588(18) 0.2658(4) 0.083(4) Uani 1 1 d . .
H3 H -0.3989 0.6655 0.2461 0.100 Uiso 1 1 calc R U
C4 C -0.109(2) 0.5467(18) 0.2629(3) 0.080(4) Uani 1 1 d . .
H4 H -0.0984 0.4795 0.2409 0.096 Uiso 1 1 calc R U
C5 C 0.0578(16) 0.5313(14) 0.2927(3) 0.060(2) Uani 1 1 d . .
H5 H 0.1766 0.4522 0.2908 0.072 Uiso 1 1 calc R U
C6 C 0.0468(15) 0.6349(12) 0.3257(3) 0.050(2) Uani 1 1 d . .
C7 C 0.2145(15) 0.6147(12) 0.3579(3) 0.050(2) Uani 1 1 d . .
C8 C 0.3033(16) 0.4777(12) 0.3765(3) 0.055(2) Uani 1 1 d . .
C9 C 0.442(2) 0.5452(13) 0.4090(3) 0.070(3) Uani 1 1 d . .
C10 C 0.428(2) 0.7112(13) 0.4057(3) 0.067(3) Uani 1 1 d . .
C11 C 0.5614(19) 0.4457(17) 0.4431(3) 0.078(3) Uani 1 1 d . .
H11A H 0.5671 0.5150 0.4663 0.094 Uiso 1 1 calc R U
H11B H 0.4772 0.3418 0.4483 0.094 Uiso 1 1 calc R U
C12 C 0.786(2) 0.4079(17) 0.4314(3) 0.080(3) Uani 1 1 d . .
H12A H 0.8728 0.5118 0.4271 0.096 Uiso 1 1 calc R U
H12B H 0.7808 0.3424 0.4076 0.096 Uiso 1 1 calc R U
C13 C 0.2565(19) 0.2941(13) 0.3684(3) 0.067(3) Uani 1 1 d . .
H13A H 0.2398 0.2361 0.3929 0.080 Uiso 1 1 calc R U
H13B H 0.1090 0.2859 0.3544 0.080 Uiso 1 1 calc R U
C14 C 0.429(2) 0.2017(14) 0.3465(3) 0.070(3) Uani 1 1 d . .
H14 H 0.4083 0.0847 0.3441 0.084 Uiso 1 1 calc R U
C15 C 0.605(2) 0.2637(19) 0.3304(4) 0.073(3) Uani 1 1 d . .
H15A H 0.68(2) 0.363(17) 0.330(4) 0.08(4) Uiso 1 1 d . .
H15B H 0.693(18) 0.172(16) 0.320(3) 0.07(3) Uiso 1 1 d . .

loop_
_atom_site_aniso_label
_atom_site_aniso_U_11
_atom_site_aniso_U_22
_atom_site_aniso_U_33
_atom_site_aniso_U_23
_atom_site_aniso_U_13
_atom_site_aniso_U_12
I1 0.1435(9) 0.0561(5) 0.0711(6) -0.0041(3) -0.0487(5) -0.0091(5)
I2 0.0922(6) 0.0648(6) 0.0963(7) 0.0068(4) -0.0514(5) -0.0038(4)
O1 0.072(4) 0.052(4) 0.048(4) 0.000(3) -0.015(3) -0.001(3)
C1 0.073(7) 0.073(7) 0.061(6) 0.005(5) -0.005(5) 0.009(6)
C2 0.071(7) 0.084(9) 0.099(10) 0.014(7) -0.018(7) 0.014(6)
C3 0.076(8) 0.101(9) 0.071(8) 0.025(7) -0.029(6) -0.004(7)
C4 0.078(7) 0.119(10) 0.041(5) -0.002(6) -0.012(5) -0.019(7)
C5 0.054(5) 0.079(7) 0.048(5) -0.009(5) -0.005(4) 0.006(5)
C6 0.052(5) 0.052(5) 0.047(5) 0.009(4) -0.004(4) -0.001(4)
C7 0.052(5) 0.053(5) 0.044(5) -0.002(4) -0.005(4) -0.004(4)
C8 0.066(6) 0.047(5) 0.053(5) -0.004(4) -0.017(4) -0.001(4)
C9 0.095(8) 0.055(6) 0.058(6) 0.004(5) -0.027(5) -0.003(6)
C10 0.096(8) 0.053(6) 0.050(6) -0.003(4) -0.020(5) -0.008(5)
C11 0.075(7) 0.097(9) 0.064(7) -0.009(6) 0.020(6) -0.004(6)
C12 0.085(8) 0.095(9) 0.061(7) 0.000(6) 0.010(6) -0.007(7)
C13 0.077(7) 0.059(6) 0.063(6) 0.001(5) -0.026(5) -0.003(5)
C14 0.085(8) 0.058(6) 0.064(7) 0.003(5) -0.029(6) -0.006(6)
C15 0.075(8) 0.074(8) 0.069(7) -0.006(6) -0.007(6) -0.017(7)

loop_
_atom_type_symbol
_atom_type_description
_atom_type_scat_dispersion_real
_atom_type_scat_dispersion_imag
_atom_type_scat_source
C C 0.0033 0.0016 'International Tables Vol C Tables 4.2.6.8 and 6.1.1.4'
H H 0.0000 0.0000 'International Tables Vol C Tables 4.2.6.8 and 6.1.1.4'
I I -0.4742 1.8119 'International Tables Vol C Tables 4.2.6.8 and 6.1.1.4'
O O 0.0106 0.0060 'International Tables Vol C Tables 4.2.6.8 and 6.1.1.4'

loop_
_geom_angle_atom_site_label_1
_geom_angle_atom_site_label_2
_geom_angle_atom_site_label_3
_geom_angle
C10 O1 C7 104.2(7)
C2 C1 C6 122.5(11)
C2 C1 H1 118.7
C6 C1 H1 118.7
C1 C2 C3 119.5(11)
C1 C2 H2 120.3
C3 C2 H2 120.3
C4 C3 C2 120.4(10)
C4 C3 H3 119.8
C2 C3 H3 119.8
C3 C4 C5 120.4(11)
C3 C4 H4 119.8
C5 C4 H4 119.8
C4 C5 C6 120.4(10)
C4 C5 H5 119.8
C6 C5 H5 119.8
C1 C6 C5 116.8(9)
C1 C6 C7 122.4(9)
C5 C6 C7 120.8(8)
C8 C7 O1 111.2(7)
C8 C7 C6 133.3(9)
O1 C7 C6 115.3(8)
C7 C8 C9 105.9(8)
C7 C8 C13 128.0(8)
C9 C8 C13 126.0(9)
C10 C9 C8 105.2(9)
C10 C9 C11 126.1(10)
C8 C9 C11 128.5(10)
C9 C10 O1 113.6(9)
C9 C10 I1 131.0(8)
O1 C10 I1 115.4(7)
C12 C11 C9 106.0(10)
C12 C11 H11A 110.5
C9 C11 H11A 110.5
C12 C11 H11B 110.5
C9 C11 H11B 110.5
H11A C11 H11B 108.7
C11 C12 I2 105.8(8)
C11 C12 H12A 110.6
I2 C12 H12A 110.6
C11 C12 H12B 110.6
I2 C12 H12B 110.6
H12A C12 H12B 108.7
C14 C13 C8 116.9(10)
C14 C13 H13A 108.1
C8 C13 H13A 108.1
C14 C13 H13B 108.1
C8 C13 H13B 108.1
H13A C13 H13B 107.3
C15 C14 C13 127.2(12)
C15 C14 H14 116.4
C13 C14 H14 116.4
C14 C15 H15A 138(8)
C14 C15 H15B 108(7)
H15A C15 H15B 112(10)

loop_
_geom_bond_atom_site_label_1
_geom_bond_atom_site_label_2
_geom_bond_distance
I1 C10 2.079(10)
I2 C12 2.264(12)
O1 C10 1.378(12)
O1 C7 1.378(11)
C1 C2 1.376(17)
C1 C6 1.383(14)
C1 H1 0.9300
C2 C3 1.375(19)
C2 H2 0.9300
C3 C4 1.355(18)
C3 H3 0.9300
C4 C5 1.398(13)
C4 H4 0.9300
C5 C6 1.407(13)
C5 H5 0.9300
C6 C7 1.462(12)
C7 C8 1.349(13)
C8 C9 1.463(13)
C8 C13 1.492(14)
C9 C10 1.310(14)
C9 C11 1.559(15)
C11 C12 1.406(15)
C11 H11A 0.9700
C11 H11B 0.9700
C12 H12A 0.9700
C12 H12B 0.9700
C13 C14 1.467(17)
C13 H13A 0.9700
C13 H13B 0.9700
C14 C15 1.269(17)
C14 H14 0.9300
C15 H15A 0.90(13)
C15 H15B 0.96(12)

loop_
_geom_torsion_atom_site_label_1
_geom_torsion_atom_site_label_2
_geom_torsion_atom_site_label_3
_geom_torsion_atom_site_label_4
_geom_torsion
C6 C1 C2 C3 -0.7(19)
C1 C2 C3 C4 -1(2)
C2 C3 C4 C5 2.1(19)
C3 C4 C5 C6 -1.5(17)
C2 C1 C6 C5 1.3(16)
C2 C1 C6 C7 -176.2(10)
C4 C5 C6 C1 -0.2(15)
C4 C5 C6 C7 177.3(9)
C10 O1 C7 C8 1.2(11)
C10 O1 C7 C6 176.2(8)
C1 C6 C7 C8 133.0(12)
C5 C6 C7 C8 -44.4(16)
C1 C6 C7 O1 -40.6(13)
C5 C6 C7 O1 142.0(9)
O1 C7 C8 C9 0.4(11)
C6 C7 C8 C9 -173.4(10)
O1 C7 C8 C13 175.7(10)
C6 C7 C8 C13 1.9(19)
C7 C8 C9 C10 -1.9(13)
C13 C8 C9 C10 -177.3(11)
C7 C8 C9 C11 172.1(11)
C13 C8 C9 C11 -3.3(19)
C8 C9 C10 O1 2.8(14)
C11 C9 C10 O1 -171.4(10)
C8 C9 C10 I1 -176.0(9)
C11 C9 C10 I1 10(2)
C7 O1 C10 C9 -2.6(13)
C7 O1 C10 I1 176.4(7)
C10 C9 C11 C12 -95.7(16)
C8 C9 C11 C12 91.4(14)
C9 C11 C12 I2 -177.7(8)
C7 C8 C13 C14 99.9(13)
C9 C8 C13 C14 -85.7(14)
C8 C13 C14 C15 -7.2(16)
